data_7130458
loop_
_publ_author_name
'Zarcone, Samuel R.'
'Verardi, Peter J.'
'Bhuvanesh, Nattamai'
'Gladysz, John A.'

_publ_section_title
;
 A surprise landing on the <i>terra incognita</i> of macrocyclic
 dibridgehead diorganoarsines: syntheses, structures, and reactivities.
;
_journal_issue 62
_journal_name_full 'Chemical communications (Cambridge, England)'
_journal_page_first 8694
_journal_page_last 8697
_journal_paper_doi 10.1039/d2cc03235j
_journal_volume 58
_journal_year 2022
_chemical_formula_moiety 'C36 H72 As2'
_chemical_formula_sum 'C36 H72 As2'
_chemical_formula_weight 654.77
_space_group_crystal_system triclinic
_space_group_IT_number 2
_space_group_name_Hall '-P 1'
_space_group_name_H-M_alt 'P -1'
_atom_sites_solution_hydrogens geom
_atom_sites_solution_primary dual
_audit_creation_date 2021-12-22
_audit_creation_method
;
Olex2 1.5
(compiled 2021.12.09 svn.r5202d8cf for OlexSys, GUI svn.r6439)
;
_audit_update_record
;
2022-06-01 deposited with the CCDC.	2022-07-08 downloaded from the CCDC.
;
_cell_angle_alpha 85.931(2)
_cell_angle_beta 83.106(2)
_cell_angle_gamma 61.125(2)
_cell_formula_units_Z 2
_cell_length_a 9.2624(6)
_cell_length_b 9.3808(6)
_cell_length_c 25.6699(17)
_cell_measurement_reflns_used 9418
_cell_measurement_temperature 110.00
_cell_measurement_theta_max 65.155
_cell_measurement_theta_min 5.207
_cell_volume 1938.8(2)
_computing_cell_refinement 'SAINT V8.38A (Bruker, 2018)'
_computing_data_reduction 'SAINT V8.38A (Bruker, 2018)'
_computing_molecular_graphics 'Olex2 1.5 (Dolomanov et al., 2009)'
_computing_publication_material 'Olex2 1.5 (Dolomanov et al., 2009)'
_computing_structure_refinement 'XL  (Sheldrick, 2008)'
_computing_structure_solution 'XT  (Sheldrick, 2015)'
_diffrn_ambient_temperature 110.00
_diffrn_measured_fraction_theta_full 0.987
_diffrn_measured_fraction_theta_max 0.987
_diffrn_measurement_device_type 'Bruker Venture (PHOTON III)'
_diffrn_measurement_method '\f and \w scans'
_diffrn_radiation_type CuK\a
_diffrn_radiation_wavelength 1.54178
_diffrn_reflns_av_R_equivalents 0.0347
_diffrn_reflns_av_unetI/netI 0.0321
_diffrn_reflns_Laue_measured_fraction_full 0.987
_diffrn_reflns_Laue_measured_fraction_max 0.987
_diffrn_reflns_limit_h_max 10
_diffrn_reflns_limit_h_min -10
_diffrn_reflns_limit_k_max 11
_diffrn_reflns_limit_k_min -11
_diffrn_reflns_limit_l_max 30
_diffrn_reflns_limit_l_min -30
_diffrn_reflns_number 26789
_diffrn_reflns_point_group_measured_fraction_full 0.987
_diffrn_reflns_point_group_measured_fraction_max 0.987
_diffrn_reflns_theta_full 65.585
_diffrn_reflns_theta_max 65.585
_diffrn_reflns_theta_min 3.469
_diffrn_source_current 1.0
_diffrn_source_power 0.05
_diffrn_source_voltage 50.0
_diffrn_standards_number 0
_exptl_absorpt_coefficient_mu 2.255
_exptl_absorpt_correction_T_max 0.3795
_exptl_absorpt_correction_T_min 0.2800
_exptl_absorpt_correction_type multi-scan
_exptl_absorpt_process_details
;
SADABS-2016/2 (Bruker,2016/2) was used for absorption correction.
wR2(int) was 0.0766 before and 0.0505 after correction.
The Ratio of minimum to maximum transmission is 0.7378.
The \l/2 correction factor is Not present.
;
_exptl_crystal_colour colourless
_exptl_crystal_colour_primary colourless
_exptl_crystal_density_diffrn 1.122
_exptl_crystal_description block
_exptl_crystal_F_000 708
_exptl_crystal_recrystallization_method 'Slow evaporation'
_exptl_crystal_size_max 0.057
_exptl_crystal_size_mid 0.014
_exptl_crystal_size_min 0.01
_refine_diff_density_max 0.949
_refine_diff_density_min -0.398
_refine_diff_density_rms 0.068
_refine_ls_extinction_method none
_refine_ls_goodness_of_fit_ref 1.048
_refine_ls_hydrogen_treatment constr
_refine_ls_matrix_type full
_refine_ls_number_parameters 343
_refine_ls_number_reflns 6586
_refine_ls_number_restraints 0
_refine_ls_restrained_S_all 1.048
_refine_ls_R_factor_all 0.0341
_refine_ls_R_factor_gt 0.0314
_refine_ls_shift/su_max 0.004
_refine_ls_shift/su_mean 0.000
_refine_ls_structure_factor_coef Fsqd
_refine_ls_weighting_details 'w=1/[\s^2^(Fo^2^)+(0.0523P)^2^+0.5141P] where P=(Fo^2^+2Fc^2^)/3'
_refine_ls_weighting_scheme calc
_refine_ls_wR_factor_gt 0.0855
_refine_ls_wR_factor_ref 0.0874
_reflns_Friedel_coverage 0.000
_reflns_number_gt 6004
_reflns_number_total 6586
_reflns_threshold_expression 'I > 2\s(I)'
_cod_data_source_file d2cc03235j2.cif
_cod_data_source_block sz02110a
_cod_database_code 7130458
_shelx_shelxl_version_number 2018/3
_shelx_space_group_comment
;
The symmetry employed for this shelxl refinement is uniquely defined
by the following loop, which should always be used as a source of
symmetry information in preference to the above space-group names.
They are only intended as comments.
;
_shelx_estimated_absorpt_t_max 0.978
_shelx_estimated_absorpt_t_min 0.882
_olex2_refinement_description
;
1. Fixed Uiso
 At 1.2 times of:
  All C(H,H) groups
2.a Secondary CH2 refined with riding coordinates:
 C2(H2A,H2B), C24(H24A,H24B), C13(H13A,H13B), C6(H6A,H6B), C5(H5A,H5B),
 C12(H12A,H12B), C36(H36A,H36B), C3(H3A,H3B), C17(H17A,H17B), C20(H20A,H20B),
 C14(H14A,H14B), C23(H23A,H23B), C16(H16A,H16B), C19(H19A,H19B), C4(H4A,H4B),
 C11(H11A,H11B), C1(H1A,H1B), C9(H9A,H9B), C22(H22A,H22B), C18(H18A,H18B),
 C21(H21A,H21B), C25(H25A,H25B), C31(H31A,H31B), C8(H8A,H8B), C15(H15A,H15B),
 C28(H28A,H28B), C35(H35A,H35B), C7(H7A,H7B), C33(H33A,H33B), C10(H10A,H10B),
 C34(H34A,H34B), C30(H30A,H30B), C29(H29A,H29B), C27(H27A,H27B), C32(H32A,H32B),
  C26(H26A,H26B)
;
_olex2_submission_special_instructions 'No special instructions were received'

loop_
_space_group_symop_operation_xyz
'x, y, z'
'-x, -y, -z'

loop_
_atom_site_label
_atom_site_type_symbol
_atom_site_fract_x
_atom_site_fract_y
_atom_site_fract_z
_atom_site_U_iso_or_equiv
_atom_site_adp_type
_atom_site_occupancy
_atom_site_site_symmetry_order
_atom_site_calc_flag
_atom_site_refinement_flags_posn
_atom_site_refinement_flags_adp
_atom_site_refinement_flags_occupancy
_atom_site_disorder_assembly
_atom_site_disorder_group
As1 As 0.83238(2) 0.84136(2) 0.53259(2) 0.02649(8) Uani 1 1 d . . . . .
As2 As 0.68421(2) 0.65342(2) 0.96519(2) 0.02609(8) Uani 1 1 d . . . . .
C2 C 0.5312(2) 0.8074(2) 0.55403(7) 0.0307(4) Uani 1 1 d . . . . .
H2A H 0.607915 0.688837 0.554917 0.037 Uiso 1 1 calc R U . . .
H2B H 0.507422 0.839722 0.517177 0.037 Uiso 1 1 calc R U . . .
C24 C 0.9002(2) 0.5167(2) 0.92500(7) 0.0308(4) Uani 1 1 d . . . . .
H24A H 0.885174 0.531271 0.887099 0.037 Uiso 1 1 calc R U . . .
H24B H 0.978752 0.555505 0.931317 0.037 Uiso 1 1 calc R U . . .
C13 C 0.9575(2) 0.6330(2) 0.57041(7) 0.0320(4) Uani 1 1 d . . . . .
H13A H 0.932709 0.653276 0.608594 0.038 Uiso 1 1 calc R U . . .
H13B H 0.917458 0.557079 0.562476 0.038 Uiso 1 1 calc R U . . .
C6 C 0.2712(2) 0.7176(2) 0.73023(7) 0.0282(4) Uani 1 1 d . . . . .
H6A H 0.337008 0.598676 0.724830 0.034 Uiso 1 1 calc R U . . .
H6B H 0.339598 0.751964 0.747280 0.034 Uiso 1 1 calc R U . . .
C5 C 0.2354(2) 0.8031(2) 0.67682(7) 0.0293(4) Uani 1 1 d . . . . .
H5A H 0.169047 0.922114 0.681851 0.035 Uiso 1 1 calc R U . . .
H5B H 0.169408 0.767320 0.659095 0.035 Uiso 1 1 calc R U . . .
C12 C 0.5495(2) 0.5996(2) 0.92445(7) 0.0283(4) Uani 1 1 d . . . . .
H12A H 0.569675 0.622603 0.886833 0.034 Uiso 1 1 calc R U . . .
H12B H 0.586254 0.481594 0.928426 0.034 Uiso 1 1 calc R U . . .
C36 C 0.6372(2) 0.8593(2) 0.92684(7) 0.0300(4) Uani 1 1 d . . . . .
H36A H 0.674291 0.835355 0.889171 0.036 Uiso 1 1 calc R U . . .
H36B H 0.515870 0.932097 0.929989 0.036 Uiso 1 1 calc R U . . .
C3 C 0.3693(2) 0.8427(2) 0.58749(7) 0.0306(4) Uani 1 1 d . . . . .
H3A H 0.299160 0.961965 0.590851 0.037 Uiso 1 1 calc R U . . .
H3B H 0.308757 0.801669 0.569161 0.037 Uiso 1 1 calc R U . . .
C17 C 1.3051(2) 0.2393(2) 0.67446(7) 0.0320(4) Uani 1 1 d . . . . .
H17A H 1.424581 0.176474 0.662497 0.038 Uiso 1 1 calc R U . . .
H17B H 1.251031 0.176162 0.666002 0.038 Uiso 1 1 calc R U . . .
C20 C 1.3263(2) 0.1195(2) 0.82450(7) 0.0331(4) Uani 1 1 d . . . . .
H20A H 1.374509 0.009511 0.840936 0.040 Uiso 1 1 calc R U . . .
H20B H 1.395134 0.169113 0.831339 0.040 Uiso 1 1 calc R U . . .
C14 C 1.1450(2) 0.5504(2) 0.55713(7) 0.0306(4) Uani 1 1 d . . . . .
H14A H 1.186249 0.624169 0.566228 0.037 Uiso 1 1 calc R U . . .
H14B H 1.170358 0.532453 0.518823 0.037 Uiso 1 1 calc R U . . .
C23 C 0.9762(2) 0.3359(2) 0.93896(7) 0.0305(4) Uani 1 1 d . . . . .
H23A H 0.900847 0.295479 0.930530 0.037 Uiso 1 1 calc R U . . .
H23B H 0.984702 0.321897 0.977253 0.037 Uiso 1 1 calc R U . . .
C16 C 1.2306(2) 0.4022(2) 0.64495(7) 0.0318(4) Uani 1 1 d . . . . .
H16A H 1.290591 0.461450 0.651576 0.038 Uiso 1 1 calc R U . . .
H16B H 1.113599 0.468181 0.659169 0.038 Uiso 1 1 calc R U . . .
C19 C 1.3363(2) 0.1017(2) 0.76496(7) 0.0349(4) Uani 1 1 d . . . . .
H19A H 1.451664 0.023680 0.752164 0.042 Uiso 1 1 calc R U . . .
H19B H 1.264871 0.055145 0.757961 0.042 Uiso 1 1 calc R U . . .
C4 C 0.3953(2) 0.7656(2) 0.64210(7) 0.0325(4) Uani 1 1 d . . . . .
H4A H 0.459164 0.803869 0.659843 0.039 Uiso 1 1 calc R U . . .
H4B H 0.462826 0.646050 0.638579 0.039 Uiso 1 1 calc R U . . .
C11 C 0.3641(2) 0.6938(2) 0.94108(7) 0.0303(4) Uani 1 1 d . . . . .
H11A H 0.327407 0.811903 0.937586 0.036 Uiso 1 1 calc R U . . .
H11B H 0.343492 0.669541 0.978547 0.036 Uiso 1 1 calc R U . . .
C1 C 0.6162(2) 0.8966(2) 0.57247(7) 0.0300(4) Uani 1 1 d . . . . .
H1A H 0.632958 0.870064 0.610031 0.036 Uiso 1 1 calc R U . . .
H1B H 0.542241 1.015336 0.569359 0.036 Uiso 1 1 calc R U . . .
C9 C 0.2513(2) 0.7172(2) 0.85226(7) 0.0296(4) Uani 1 1 d . . . . .
H9A H 0.199627 0.837443 0.852463 0.036 Uiso 1 1 calc R U . . .
H9B H 0.365068 0.674706 0.834641 0.036 Uiso 1 1 calc R U . . .
C22 C 1.1483(2) 0.2316(2) 0.91023(7) 0.0322(4) Uani 1 1 d . . . . .
H22A H 1.221459 0.276349 0.917091 0.039 Uiso 1 1 calc R U . . .
H22B H 1.195008 0.119848 0.925244 0.039 Uiso 1 1 calc R U . . .
C18 C 1.2841(2) 0.2604(2) 0.73403(7) 0.0348(4) Uani 1 1 d . . . . .
H18A H 1.350658 0.310691 0.742691 0.042 Uiso 1 1 calc R U . . .
H18B H 1.166441 0.336081 0.745098 0.042 Uiso 1 1 calc R U . . .
C21 C 1.1512(2) 0.2221(2) 0.85097(7) 0.0297(4) Uani 1 1 d . . . . .
H21A H 1.103518 0.333568 0.835645 0.036 Uiso 1 1 calc R U . . .
H21B H 1.080859 0.174527 0.843733 0.036 Uiso 1 1 calc R U . . .
C25 C 0.8841(2) 0.9768(2) 0.57440(7) 0.0299(4) Uani 1 1 d . . . . .
H25A H 0.861285 0.957051 0.612127 0.036 Uiso 1 1 calc R U . . .
H25B H 1.003722 0.942637 0.567525 0.036 Uiso 1 1 calc R U . . .
C31 C 0.7854(2) 1.2262(2) 0.77327(7) 0.0314(4) Uani 1 1 d . . . . .
H31A H 0.907613 1.161932 0.771946 0.038 Uiso 1 1 calc R U . . .
H31B H 0.745858 1.162859 0.755644 0.038 Uiso 1 1 calc R U . . .
C8 C 0.1522(2) 0.6687(2) 0.82101(7) 0.0314(4) Uani 1 1 d . . . . .
H8A H 0.045411 0.694890 0.841750 0.038 Uiso 1 1 calc R U . . .
H8B H 0.213821 0.549377 0.816167 0.038 Uiso 1 1 calc R U . . .
C15 C 1.2372(2) 0.3871(2) 0.58578(7) 0.0314(4) Uani 1 1 d . . . . .
H15A H 1.189024 0.316899 0.579190 0.038 Uiso 1 1 calc R U . . .
H15B H 1.354620 0.332617 0.570923 0.038 Uiso 1 1 calc R U . . .
C28 C 0.7629(2) 1.2693(2) 0.65318(7) 0.0318(4) Uani 1 1 d . . . . .
H28A H 0.807214 1.156422 0.667169 0.038 Uiso 1 1 calc R U . . .
H28B H 0.640497 1.319777 0.656821 0.038 Uiso 1 1 calc R U . . .
C35 C 0.7205(2) 0.9488(2) 0.94633(7) 0.0314(4) Uani 1 1 d . . . . .
H35A H 0.684834 0.971494 0.984118 0.038 Uiso 1 1 calc R U . . .
H35B H 0.842010 0.876978 0.942595 0.038 Uiso 1 1 calc R U . . .
C7 C 0.1168(2) 0.7523(2) 0.76692(7) 0.0325(4) Uani 1 1 d . . . . .
H7A H 0.049311 0.716312 0.750091 0.039 Uiso 1 1 calc R U . . .
H7B H 0.050092 0.871383 0.771830 0.039 Uiso 1 1 calc R U . . .
C33 C 0.7565(2) 1.0884(2) 0.85986(7) 0.0299(4) Uani 1 1 d . . . . .
H33A H 0.878571 1.023851 0.859085 0.036 Uiso 1 1 calc R U . . .
H33B H 0.717944 1.026182 0.841199 0.036 Uiso 1 1 calc R U . . .
C10 C 0.2603(2) 0.6532(2) 0.90878(7) 0.0309(4) Uani 1 1 d . . . . .
H10A H 0.307455 0.533445 0.908310 0.037 Uiso 1 1 calc R U . . .
H10B H 0.146381 0.698915 0.926489 0.037 Uiso 1 1 calc R U . . .
C34 C 0.6810(2) 1.1086(2) 0.91701(7) 0.0320(4) Uani 1 1 d . . . . .
H34A H 0.721766 1.168726 0.935785 0.038 Uiso 1 1 calc R U . . .
H34B H 0.559223 1.175706 0.917739 0.038 Uiso 1 1 calc R U . . .
C30 C 0.7396(2) 1.3857(2) 0.74333(7) 0.0341(4) Uani 1 1 d . . . . .
H30A H 0.777742 1.449635 0.761334 0.041 Uiso 1 1 calc R U . . .
H30B H 0.617462 1.449237 0.744345 0.041 Uiso 1 1 calc R U . . .
C29 C 0.8141(2) 1.3641(2) 0.68575(7) 0.0335(4) Uani 1 1 d . . . . .
H29A H 0.780042 1.472987 0.669354 0.040 Uiso 1 1 calc R U . . .
H29B H 0.936383 1.306922 0.684852 0.040 Uiso 1 1 calc R U . . .
C27 C 0.8241(2) 1.2644(2) 0.59518(7) 0.0334(4) Uani 1 1 d . . . . .
H27A H 0.945515 1.222278 0.591824 0.040 Uiso 1 1 calc R U . . .
H27B H 0.772763 1.376845 0.580639 0.040 Uiso 1 1 calc R U . . .
C32 C 0.7125(2) 1.2494(2) 0.83067(7) 0.0303(4) Uani 1 1 d . . . . .
H32A H 0.754055 1.310433 0.848593 0.036 Uiso 1 1 calc R U . . .
H32B H 0.590467 1.315406 0.832110 0.036 Uiso 1 1 calc R U . . .
C26 C 0.7852(2) 1.1585(2) 0.56246(7) 0.0313(4) Uani 1 1 d . . . . .
H26A H 0.665595 1.192378 0.569060 0.038 Uiso 1 1 calc R U . . .
H26B H 0.808674 1.178238 0.524777 0.038 Uiso 1 1 calc R U . . .

loop_
_atom_site_aniso_label
_atom_site_aniso_U_11
_atom_site_aniso_U_22
_atom_site_aniso_U_33
_atom_site_aniso_U_23
_atom_site_aniso_U_13
_atom_site_aniso_U_12
As1 0.02635(12) 0.03060(13) 0.02266(12) 0.00176(8) -0.00214(8) -0.01407(9)
As2 0.02937(12) 0.02925(13) 0.02081(12) 0.00154(8) -0.00248(8) -0.01520(9)
C2 0.0310(9) 0.0370(10) 0.0253(8) 0.0009(7) -0.0032(7) -0.0173(8)
C24 0.0305(9) 0.0339(10) 0.0293(9) 0.0025(7) -0.0009(7) -0.0172(8)
C13 0.0315(9) 0.0301(9) 0.0344(9) 0.0049(7) -0.0044(7) -0.0151(8)
C6 0.0297(9) 0.0285(9) 0.0256(9) 0.0020(7) -0.0040(7) -0.0133(7)
C5 0.0323(9) 0.0312(9) 0.0254(9) 0.0040(7) -0.0042(7) -0.0163(7)
C12 0.0317(9) 0.0295(9) 0.0244(8) -0.0015(7) -0.0025(7) -0.0150(7)
C36 0.0320(9) 0.0285(9) 0.0292(9) 0.0024(7) -0.0044(7) -0.0143(8)
C3 0.0288(9) 0.0365(9) 0.0288(9) 0.0033(7) -0.0055(7) -0.0174(8)
C17 0.0392(10) 0.0302(9) 0.0264(9) -0.0005(7) -0.0058(7) -0.0159(8)
C20 0.0331(9) 0.0338(10) 0.0280(9) 0.0028(7) -0.0057(7) -0.0124(8)
C14 0.0317(9) 0.0327(9) 0.0258(8) 0.0001(7) -0.0014(7) -0.0146(8)
C23 0.0327(9) 0.0337(9) 0.0240(8) 0.0046(7) -0.0044(7) -0.0152(8)
C16 0.0378(10) 0.0298(9) 0.0271(9) -0.0009(7) -0.0047(7) -0.0152(8)
C19 0.0380(10) 0.0286(9) 0.0300(9) -0.0005(7) -0.0040(7) -0.0095(8)
C4 0.0284(9) 0.0372(10) 0.0307(9) 0.0056(8) -0.0039(7) -0.0153(8)
C11 0.0319(9) 0.0351(9) 0.0246(8) -0.0019(7) 0.0009(7) -0.0173(8)
C1 0.0295(9) 0.0331(9) 0.0274(8) 0.0005(7) -0.0008(7) -0.0155(8)
C9 0.0313(9) 0.0328(9) 0.0278(9) 0.0027(7) -0.0031(7) -0.0182(8)
C22 0.0323(9) 0.0342(9) 0.0260(9) 0.0033(7) -0.0072(7) -0.0123(8)
C18 0.0420(10) 0.0307(10) 0.0275(9) -0.0011(7) -0.0043(8) -0.0139(8)
C21 0.0307(9) 0.0320(9) 0.0258(9) 0.0020(7) -0.0065(7) -0.0140(8)
C25 0.0289(9) 0.0326(9) 0.0302(9) 0.0022(7) -0.0064(7) -0.0160(8)
C31 0.0338(9) 0.0292(9) 0.0270(9) -0.0015(7) -0.0016(7) -0.0119(8)
C8 0.0351(9) 0.0350(9) 0.0280(9) 0.0038(7) -0.0030(7) -0.0205(8)
C15 0.0325(9) 0.0301(9) 0.0268(9) -0.0032(7) -0.0022(7) -0.0110(8)
C28 0.0351(10) 0.0329(9) 0.0305(9) 0.0009(7) -0.0017(7) -0.0193(8)
C35 0.0355(9) 0.0336(9) 0.0265(8) -0.0002(7) -0.0027(7) -0.0177(8)
C7 0.0305(9) 0.0381(10) 0.0297(9) 0.0049(8) -0.0051(7) -0.0172(8)
C33 0.0301(9) 0.0280(9) 0.0282(9) -0.0037(7) 0.0016(7) -0.0119(7)
C10 0.0319(9) 0.0373(10) 0.0267(9) 0.0018(7) -0.0001(7) -0.0200(8)
C34 0.0372(10) 0.0307(9) 0.0283(9) -0.0040(7) 0.0019(7) -0.0172(8)
C30 0.0391(10) 0.0282(9) 0.0324(9) -0.0003(7) -0.0039(8) -0.0140(8)
C29 0.0375(10) 0.0325(9) 0.0319(9) 0.0039(7) -0.0032(8) -0.0185(8)
C27 0.0403(10) 0.0354(10) 0.0283(9) 0.0057(7) -0.0027(7) -0.0222(8)
C32 0.0316(9) 0.0283(9) 0.0288(9) -0.0023(7) 0.0001(7) -0.0131(7)
C26 0.0363(9) 0.0338(10) 0.0265(9) 0.0058(7) -0.0070(7) -0.0189(8)

loop_
_atom_type_symbol
_atom_type_description
_atom_type_scat_dispersion_real
_atom_type_scat_dispersion_imag
_atom_type_scat_source
C C 0.0181 0.0091 'International Tables Vol C Tables 4.2.6.8 and 6.1.1.4'
H H 0.0000 0.0000 'International Tables Vol C Tables 4.2.6.8 and 6.1.1.4'
As As -0.9300 1.0051 'International Tables Vol C Tables 4.2.6.8 and 6.1.1.4'

loop_
_geom_angle_atom_site_label_1
_geom_angle_atom_site_label_2
_geom_angle_atom_site_label_3
_geom_angle
_geom_angle_site_symmetry_1
_geom_angle_site_symmetry_3
_geom_angle_publ_flag
C1 As1 C13 95.24(7) . . ?
C25 As1 C13 97.10(8) . . ?
C25 As1 C1 95.55(8) . . ?
C12 As2 C24 96.61(7) . . ?
C12 As2 C36 95.37(7) . . ?
C36 As2 C24 96.32(7) . . ?
H2A C2 H2B 107.8 . . ?
C3 C2 H2A 108.9 . . ?
C3 C2 H2B 108.9 . . ?
C1 C2 H2A 108.9 . . ?
C1 C2 H2B 108.9 . . ?
C1 C2 C3 113.19(15) . . ?
As2 C24 H24A 108.7 . . ?
As2 C24 H24B 108.7 . . ?
H24A C24 H24B 107.6 . . ?
C23 C24 As2 114.02(12) . . ?
C23 C24 H24A 108.7 . . ?
C23 C24 H24B 108.7 . . ?
As1 C13 H13A 108.5 . . ?
As1 C13 H13B 108.5 . . ?
H13A C13 H13B 107.5 . . ?
C14 C13 As1 114.92(12) . . ?
C14 C13 H13A 108.5 . . ?
C14 C13 H13B 108.5 . . ?
H6A C6 H6B 107.7 . . ?
C5 C6 H6A 108.8 . . ?
C5 C6 H6B 108.8 . . ?
C7 C6 H6A 108.8 . . ?
C7 C6 H6B 108.8 . . ?
C7 C6 C5 113.96(14) . . ?
C6 C5 H5A 109.3 . . ?
C6 C5 H5B 109.3 . . ?
C6 C5 C4 111.49(14) . . ?
H5A C5 H5B 108.0 . . ?
C4 C5 H5A 109.3 . . ?
C4 C5 H5B 109.3 . . ?
As2 C12 H12A 108.8 . . ?
As2 C12 H12B 108.8 . . ?
H12A C12 H12B 107.7 . . ?
C11 C12 As2 113.63(12) . . ?
C11 C12 H12A 108.8 . . ?
C11 C12 H12B 108.8 . . ?
As2 C36 H36A 108.7 . . ?
As2 C36 H36B 108.7 . . ?
H36A C36 H36B 107.6 . . ?
C35 C36 As2 114.03(12) . . ?
C35 C36 H36A 108.7 . . ?
C35 C36 H36B 108.7 . . ?
C2 C3 H3A 108.9 . . ?
C2 C3 H3B 108.9 . . ?
H3A C3 H3B 107.7 . . ?
C4 C3 C2 113.43(14) . . ?
C4 C3 H3A 108.9 . . ?
C4 C3 H3B 108.9 . . ?
H17A C17 H17B 107.9 . . ?
C16 C17 H17A 109.2 . . ?
C16 C17 H17B 109.2 . . ?
C16 C17 C18 112.23(15) . . ?
C18 C17 H17A 109.2 . . ?
C18 C17 H17B 109.2 . . ?
H20A C20 H20B 107.6 . . ?
C19 C20 H20A 108.6 . . ?
C19 C20 H20B 108.6 . . ?
C21 C20 H20A 108.6 . . ?
C21 C20 H20B 108.6 . . ?
C21 C20 C19 114.75(15) . . ?
C13 C14 H14A 108.9 . . ?
C13 C14 H14B 108.9 . . ?
C13 C14 C15 113.49(15) . . ?
H14A C14 H14B 107.7 . . ?
C15 C14 H14A 108.9 . . ?
C15 C14 H14B 108.9 . . ?
C24 C23 H23A 108.8 . . ?
C24 C23 H23B 108.8 . . ?
C24 C23 C22 113.91(15) . . ?
H23A C23 H23B 107.7 . . ?
C22 C23 H23A 108.8 . . ?
C22 C23 H23B 108.8 . . ?
C17 C16 H16A 108.8 . . ?
C17 C16 H16B 108.8 . . ?
C17 C16 C15 113.98(15) . . ?
H16A C16 H16B 107.7 . . ?
C15 C16 H16A 108.8 . . ?
C15 C16 H16B 108.8 . . ?
C20 C19 H19A 108.7 . . ?
C20 C19 H19B 108.7 . . ?
H19A C19 H19B 107.6 . . ?
C18 C19 C20 114.14(16) . . ?
C18 C19 H19A 108.7 . . ?
C18 C19 H19B 108.7 . . ?
C5 C4 H4A 108.6 . . ?
C5 C4 H4B 108.6 . . ?
C3 C4 C5 114.45(14) . . ?
C3 C4 H4A 108.6 . . ?
C3 C4 H4B 108.6 . . ?
H4A C4 H4B 107.6 . . ?
C12 C11 H11A 108.9 . . ?
C12 C11 H11B 108.9 . . ?
C12 C11 C10 113.29(14) . . ?
H11A C11 H11B 107.7 . . ?
C10 C11 H11A 108.9 . . ?
C10 C11 H11B 108.9 . . ?
As1 C1 H1A 108.8 . . ?
As1 C1 H1B 108.8 . . ?
C2 C1 As1 113.65(12) . . ?
C2 C1 H1A 108.8 . . ?
C2 C1 H1B 108.8 . . ?
H1A C1 H1B 107.7 . . ?
H9A C9 H9B 107.8 . . ?
C8 C9 H9A 109.0 . . ?
C8 C9 H9B 109.0 . . ?
C8 C9 C10 112.79(14) . . ?
C10 C9 H9A 109.0 . . ?
C10 C9 H9B 109.0 . . ?
C23 C22 H22A 108.5 . . ?
C23 C22 H22B 108.5 . . ?
H22A C22 H22B 107.5 . . ?
C21 C22 C23 114.93(14) . . ?
C21 C22 H22A 108.5 . . ?
C21 C22 H22B 108.5 . . ?
C17 C18 H18A 108.9 . . ?
C17 C18 H18B 108.9 . . ?
C19 C18 C17 113.57(15) . . ?
C19 C18 H18A 108.9 . . ?
C19 C18 H18B 108.9 . . ?
H18A C18 H18B 107.7 . . ?
C20 C21 H21A 109.1 . . ?
C20 C21 H21B 109.1 . . ?
C22 C21 C20 112.44(14) . . ?
C22 C21 H21A 109.1 . . ?
C22 C21 H21B 109.1 . . ?
H21A C21 H21B 107.8 . . ?
As1 C25 H25A 108.9 . . ?
As1 C25 H25B 108.9 . . ?
H25A C25 H25B 107.7 . . ?
C26 C25 As1 113.44(12) . . ?
C26 C25 H25A 108.9 . . ?
C26 C25 H25B 108.9 . . ?
H31A C31 H31B 107.7 . . ?
C30 C31 H31A 108.9 . . ?
C30 C31 H31B 108.9 . . ?
C30 C31 C32 113.32(15) . . ?
C32 C31 H31A 108.9 . . ?
C32 C31 H31B 108.9 . . ?
C9 C8 H8A 108.7 . . ?
C9 C8 H8B 108.7 . . ?
C9 C8 C7 114.44(15) . . ?
H8A C8 H8B 107.6 . . ?
C7 C8 H8A 108.7 . . ?
C7 C8 H8B 108.7 . . ?
C14 C15 H15A 108.8 . . ?
C14 C15 H15B 108.8 . . ?
C16 C15 C14 113.83(15) . . ?
C16 C15 H15A 108.8 . . ?
C16 C15 H15B 108.8 . . ?
H15A C15 H15B 107.7 . . ?
H28A C28 H28B 107.8 . . ?
C29 C28 H28A 109.0 . . ?
C29 C28 H28B 109.0 . . ?
C27 C28 H28A 109.0 . . ?
C27 C28 H28B 109.0 . . ?
C27 C28 C29 113.00(15) . . ?
C36 C35 H35A 108.9 . . ?
C36 C35 H35B 108.9 . . ?
H35A C35 H35B 107.7 . . ?
C34 C35 C36 113.47(15) . . ?
C34 C35 H35A 108.9 . . ?
C34 C35 H35B 108.9 . . ?
C6 C7 C8 114.13(14) . . ?
C6 C7 H7A 108.7 . . ?
C6 C7 H7B 108.7 . . ?
C8 C7 H7A 108.7 . . ?
C8 C7 H7B 108.7 . . ?
H7A C7 H7B 107.6 . . ?
H33A C33 H33B 107.7 . . ?
C34 C33 H33A 108.8 . . ?
C34 C33 H33B 108.8 . . ?
C32 C33 H33A 108.8 . . ?
C32 C33 H33B 108.8 . . ?
C32 C33 C34 113.66(14) . . ?
C11 C10 H10A 108.6 . . ?
C11 C10 H10B 108.6 . . ?
C9 C10 C11 114.57(15) . . ?
C9 C10 H10A 108.6 . . ?
C9 C10 H10B 108.6 . . ?
H10A C10 H10B 107.6 . . ?
C35 C34 C33 114.26(15) . . ?
C35 C34 H34A 108.7 . . ?
C35 C34 H34B 108.7 . . ?
C33 C34 H34A 108.7 . . ?
C33 C34 H34B 108.7 . . ?
H34A C34 H34B 107.6 . . ?
C31 C30 H30A 108.8 . . ?
C31 C30 H30B 108.8 . . ?
C31 C30 C29 113.84(15) . . ?
H30A C30 H30B 107.7 . . ?
C29 C30 H30A 108.8 . . ?
C29 C30 H30B 108.8 . . ?
C28 C29 C30 114.19(16) . . ?
C28 C29 H29A 108.7 . . ?
C28 C29 H29B 108.7 . . ?
C30 C29 H29A 108.7 . . ?
C30 C29 H29B 108.7 . . ?
H29A C29 H29B 107.6 . . ?
C28 C27 H27A 108.8 . . ?
C28 C27 H27B 108.8 . . ?
C28 C27 C26 113.73(15) . . ?
H27A C27 H27B 107.7 . . ?
C26 C27 H27A 108.8 . . ?
C26 C27 H27B 108.8 . . ?
C31 C32 H32A 109.1 . . ?
C31 C32 H32B 109.1 . . ?
C33 C32 C31 112.70(15) . . ?
C33 C32 H32A 109.1 . . ?
C33 C32 H32B 109.1 . . ?
H32A C32 H32B 107.8 . . ?
C25 C26 C27 113.62(14) . . ?
C25 C26 H26A 108.8 . . ?
C25 C26 H26B 108.8 . . ?
C27 C26 H26A 108.8 . . ?
C27 C26 H26B 108.8 . . ?
H26A C26 H26B 107.7 . . ?

loop_
_geom_bond_atom_site_label_1
_geom_bond_atom_site_label_2
_geom_bond_distance
_geom_bond_site_symmetry_2
_geom_bond_publ_flag
As1 C13 1.9798(17) . ?
As1 C1 1.9765(17) . ?
As1 C25 1.9746(18) . ?
As2 C24 1.9813(18) . ?
As2 C12 1.9755(18) . ?
As2 C36 1.9773(17) . ?
C2 H2A 0.9900 . ?
C2 H2B 0.9900 . ?
C2 C3 1.533(2) . ?
C2 C1 1.525(2) . ?
C24 H24A 0.9900 . ?
C24 H24B 0.9900 . ?
C24 C23 1.524(2) . ?
C13 H13A 0.9900 . ?
C13 H13B 0.9900 . ?
C13 C14 1.525(2) . ?
C6 H6A 0.9900 . ?
C6 H6B 0.9900 . ?
C6 C5 1.526(2) . ?
C6 C7 1.520(2) . ?
C5 H5A 0.9900 . ?
C5 H5B 0.9900 . ?
C5 C4 1.528(2) . ?
C12 H12A 0.9900 . ?
C12 H12B 0.9900 . ?
C12 C11 1.525(2) . ?
C36 H36A 0.9900 . ?
C36 H36B 0.9900 . ?
C36 C35 1.527(2) . ?
C3 H3A 0.9900 . ?
C3 H3B 0.9900 . ?
C3 C4 1.522(2) . ?
C17 H17A 0.9900 . ?
C17 H17B 0.9900 . ?
C17 C16 1.526(2) . ?
C17 C18 1.533(2) . ?
C20 H20A 0.9900 . ?
C20 H20B 0.9900 . ?
C20 C19 1.536(2) . ?
C20 C21 1.529(2) . ?
C14 H14A 0.9900 . ?
C14 H14B 0.9900 . ?
C14 C15 1.531(2) . ?
C23 H23A 0.9900 . ?
C23 H23B 0.9900 . ?
C23 C22 1.535(2) . ?
C16 H16A 0.9900 . ?
C16 H16B 0.9900 . ?
C16 C15 1.527(2) . ?
C19 H19A 0.9900 . ?
C19 H19B 0.9900 . ?
C19 C18 1.519(3) . ?
C4 H4A 0.9900 . ?
C4 H4B 0.9900 . ?
C11 H11A 0.9900 . ?
C11 H11B 0.9900 . ?
C11 C10 1.531(2) . ?
C1 H1A 0.9900 . ?
C1 H1B 0.9900 . ?
C9 H9A 0.9900 . ?
C9 H9B 0.9900 . ?
C9 C8 1.524(2) . ?
C9 C10 1.526(2) . ?
C22 H22A 0.9900 . ?
C22 H22B 0.9900 . ?
C22 C21 1.526(2) . ?
C18 H18A 0.9900 . ?
C18 H18B 0.9900 . ?
C21 H21A 0.9900 . ?
C21 H21B 0.9900 . ?
C25 H25A 0.9900 . ?
C25 H25B 0.9900 . ?
C25 C26 1.524(2) . ?
C31 H31A 0.9900 . ?
C31 H31B 0.9900 . ?
C31 C30 1.521(2) . ?
C31 C32 1.529(2) . ?
C8 H8A 0.9900 . ?
C8 H8B 0.9900 . ?
C8 C7 1.535(2) . ?
C15 H15A 0.9900 . ?
C15 H15B 0.9900 . ?
C28 H28A 0.9900 . ?
C28 H28B 0.9900 . ?
C28 C29 1.524(3) . ?
C28 C27 1.524(2) . ?
C35 H35A 0.9900 . ?
C35 H35B 0.9900 . ?
C35 C34 1.524(2) . ?
C7 H7A 0.9900 . ?
C7 H7B 0.9900 . ?
C33 H33A 0.9900 . ?
C33 H33B 0.9900 . ?
C33 C34 1.530(2) . ?
C33 C32 1.525(2) . ?
C10 H10A 0.9900 . ?
C10 H10B 0.9900 . ?
C34 H34A 0.9900 . ?
C34 H34B 0.9900 . ?
C30 H30A 0.9900 . ?
C30 H30B 0.9900 . ?
C30 C29 1.538(2) . ?
C29 H29A 0.9900 . ?
C29 H29B 0.9900 . ?
C27 H27A 0.9900 . ?
C27 H27B 0.9900 . ?
C27 C26 1.536(3) . ?
C32 H32A 0.9900 . ?
C32 H32B 0.9900 . ?
C26 H26A 0.9900 . ?
C26 H26B 0.9900 . ?

loop_
_geom_torsion_atom_site_label_1
_geom_torsion_atom_site_label_2
_geom_torsion_atom_site_label_3
_geom_torsion_atom_site_label_4
_geom_torsion
_geom_torsion_site_symmetry_1
_geom_torsion_site_symmetry_2
_geom_torsion_site_symmetry_3
_geom_torsion_site_symmetry_4
_geom_torsion_publ_flag
As1 C13 C14 C15 -178.21(12) . . . . ?
As1 C25 C26 C27 179.58(12) . . . . ?
As2 C24 C23 C22 -176.47(12) . . . . ?
As2 C12 C11 C10 179.16(12) . . . . ?
As2 C36 C35 C34 -179.08(12) . . . . ?
C2 C3 C4 C5 178.27(16) . . . . ?
C24 C23 C22 C21 -66.4(2) . . . . ?
C13 C14 C15 C16 -67.9(2) . . . . ?
C6 C5 C4 C3 178.22(16) . . . . ?
C5 C6 C7 C8 -179.08(16) . . . . ?
C12 C11 C10 C9 -70.8(2) . . . . ?
C36 C35 C34 C33 -68.7(2) . . . . ?
C3 C2 C1 As1 176.25(12) . . . . ?
C17 C16 C15 C14 173.36(16) . . . . ?
C20 C19 C18 C17 176.36(16) . . . . ?
C23 C22 C21 C20 178.88(16) . . . . ?
C16 C17 C18 C19 172.36(16) . . . . ?
C19 C20 C21 C22 178.43(16) . . . . ?
C1 C2 C3 C4 -70.9(2) . . . . ?
C9 C8 C7 C6 60.2(2) . . . . ?
C18 C17 C16 C15 -175.68(16) . . . . ?
C21 C20 C19 C18 64.9(2) . . . . ?
C31 C30 C29 C28 59.4(2) . . . . ?
C8 C9 C10 C11 177.88(15) . . . . ?
C28 C27 C26 C25 -69.4(2) . . . . ?
C7 C6 C5 C4 179.13(16) . . . . ?
C10 C9 C8 C7 170.86(15) . . . . ?
C34 C33 C32 C31 -178.44(16) . . . . ?
C30 C31 C32 C33 178.80(16) . . . . ?
C29 C28 C27 C26 175.56(15) . . . . ?
C27 C28 C29 C30 174.20(15) . . . . ?
C32 C31 C30 C29 179.23(16) . . . . ?
C32 C33 C34 C35 178.62(15) . . . . ?
